data_9000218
loop_
_publ_author_name
'Cannillo, E.'
'Mazzi, F.'
'Fang, J. H.'
'Robinson, P. D.'
'Ohya, Y.'

_publ_section_title
;
 The crystal structure of aenigmatite
 sample CM
;
_journal_name_full 'American Mineralogist'
_journal_page_first 427
_journal_page_last 446
_journal_volume 56
_journal_year 1971
_chemical_formula_sum 'Fe5 Na2 O20 Si6 Ti'
_chemical_name_mineral Aenigmatite
_space_group_IT_number 2
_symmetry_space_group_name_Hall '-P 1'
_symmetry_space_group_name_H-M 'P -1'
_cell_angle_alpha 104.93
_cell_angle_beta 96.87
_cell_angle_gamma 125.32
_cell_length_a 10.406
_cell_length_b 10.813
_cell_length_c 8.926
_cell_formula_units_Z 2
_cell_volume 744.464
_database_code_amcsd 0000224
_exptl_crystal_density_diffrn 3.844
_cod_original_formula_sum 'Fe5 Ti Na2 Si6 O20'
_cod_database_code 9000218

loop_
_space_group_symop_operation_xyz
x,y,z
-x,-y,-z

loop_
_atom_site_label
_atom_site_fract_x
_atom_site_fract_y
_atom_site_fract_z
_atom_site_U_iso_or_equiv
Fe1 0.00000 0.00000 0.50000 0.01127
Fe2 0.00000 0.50000 0.00000 0.01077
Fe3 0.31930 0.85130 0.17790 0.01153
Fe4 0.76700 0.82030 0.15170 0.00861
Fe5 0.09520 0.93820 0.05220 0.01241
Fe6 0.59620 0.94350 0.06620 0.01039
Ti1 0.99700 0.74280 0.25650 0.00785
Na1 0.20920 0.62890 0.38930 0.01684
Na2 0.66270 0.61270 0.37330 0.01798
Si1 0.47980 0.23330 0.33110 0.01039
Si2 0.98790 0.23630 0.34560 0.00861
Si3 0.79250 0.34350 0.24240 0.01064
Si4 0.27820 0.33640 0.22570 0.01089
Si5 0.64780 0.94480 0.44500 0.00963
Si6 0.35250 0.55730 0.05010 0.00988
O1 0.36000 0.06840 0.16300 0.01292
O2 0.86400 0.06880 0.18000 0.01786
O3 0.54880 0.95350 0.29570 0.01520
O4 0.00870 0.92330 0.26480 0.01507
O5 0.23640 0.87510 0.39510 0.01507
O6 0.75230 0.88210 0.39120 0.01393
O7 0.49670 0.19470 0.49650 0.01267
O8 0.96030 0.77560 0.48430 0.01241
O9 0.90690 0.33000 0.37170 0.01824
O10 0.40910 0.34080 0.35390 0.00950
O11 0.67100 0.17730 0.07490 0.01824
O12 0.15650 0.16940 0.06460 0.01292
O13 0.51970 0.70940 0.03650 0.01317
O14 0.06710 0.73340 0.07760 0.00988
O15 0.24530 0.60980 0.11520 0.01912
O16 0.75720 0.60220 0.12300 0.01760
O17 0.40400 0.49950 0.18820 0.01279
O18 0.93700 0.51640 0.22690 0.01456
O19 0.17080 0.36610 0.32710 0.01153
O20 0.67490 0.36400 0.34220 0.01178

loop_
_cod_related_entry_id
_cod_related_entry_database
_cod_related_entry_code
1 AMCSD 0000224
